data_4031916
loop_
_publ_author_name
'Zhang, Shi-Jin'
'Sun, Wen-Wu'
'Cao, Pei'
'Dong, Xiao-Ping'
'Liu, Ji-Kai'
'Wu, Bin'

_publ_section_title
;
 Stereoselective Synthesis of Diazabicyclic \b-Lactams through
 Intramolecular Amination of Unactivated C(sp(3))-H Bonds of Carboxamides
 by Palladium Catalysis.
;
_journal_issue 3
_journal_name_full 'The Journal of organic chemistry'
_journal_page_first 956
_journal_page_last 968
_journal_paper_doi 10.1021/acs.joc.5b02532
_journal_volume 81
_journal_year 2016
_chemical_formula_moiety 'C18 H14 N2 O'
_chemical_formula_sum 'C18 H14 N2 O'
_chemical_formula_weight 274.31
_chemical_name_systematic
; 
 ? 
;
_space_group_IT_number 14
_symmetry_cell_setting monoclinic
_symmetry_space_group_name_Hall '-P 2ybc'
_symmetry_space_group_name_H-M 'P 1 21/c 1'
_atom_sites_solution_hydrogens geom
_atom_sites_solution_primary direct
_atom_sites_solution_secondary difmap
_audit_creation_method SHELXL-97
_cell_angle_alpha 90.00
_cell_angle_beta 90.414(2)
_cell_angle_gamma 90.00
_cell_formula_units_Z 4
_cell_length_a 12.2122(14)
_cell_length_b 9.7378(12)
_cell_length_c 11.5756(14)
_cell_measurement_reflns_used 8048
_cell_measurement_temperature 100(2)
_cell_measurement_theta_max 30.01
_cell_measurement_theta_min 2.68
_cell_volume 1376.5(3)
_computing_cell_refinement 'Bruker SAINT'
_computing_data_collection 'Bruker APEX2'
_computing_data_reduction 'Bruker SAINT'
_computing_molecular_graphics 'Bruker SHELXTL'
_computing_publication_material 'Bruker SHELXTL'
_computing_structure_refinement 'SHELXL-97 (Sheldrick, 2008)'
_computing_structure_solution 'SHELXS-97 (Sheldrick, 2008)'
_diffrn_ambient_temperature 100(2)
_diffrn_measured_fraction_theta_full 0.957
_diffrn_measured_fraction_theta_max 0.957
_diffrn_measurement_device_type 'Bruker APEX-II CCD'
_diffrn_measurement_method '\f and \w scans'
_diffrn_radiation_monochromator graphite
_diffrn_radiation_source 'fine-focus sealed tube'
_diffrn_radiation_type MoK\a
_diffrn_radiation_wavelength 0.71073
_diffrn_reflns_av_R_equivalents 0.0308
_diffrn_reflns_av_sigmaI/netI 0.0292
_diffrn_reflns_limit_h_max 16
_diffrn_reflns_limit_h_min -17
_diffrn_reflns_limit_k_max 13
_diffrn_reflns_limit_k_min -13
_diffrn_reflns_limit_l_max 15
_diffrn_reflns_limit_l_min -15
_diffrn_reflns_number 14172
_diffrn_reflns_theta_full 30.14
_diffrn_reflns_theta_max 30.14
_diffrn_reflns_theta_min 1.67
_exptl_absorpt_coefficient_mu 0.084
_exptl_absorpt_correction_T_max 0.9835
_exptl_absorpt_correction_T_min 0.9626
_exptl_absorpt_correction_type multi-scan
_exptl_absorpt_process_details sadabs
_exptl_crystal_colour colourless
_exptl_crystal_density_diffrn 1.324
_exptl_crystal_density_method 'not measured'
_exptl_crystal_description block
_exptl_crystal_F_000 576
_exptl_crystal_size_max 0.46
_exptl_crystal_size_mid 0.43
_exptl_crystal_size_min 0.20
_refine_diff_density_max 0.438
_refine_diff_density_min -0.258
_refine_diff_density_rms 0.057
_refine_ls_extinction_coef 0.007(2)
_refine_ls_extinction_expression Fc^*^=kFc[1+0.001xFc^2^\l^3^/sin(2\q)]^-1/4^
_refine_ls_extinction_method SHELXL
_refine_ls_goodness_of_fit_ref 1.041
_refine_ls_hydrogen_treatment constr
_refine_ls_matrix_type full
_refine_ls_number_parameters 191
_refine_ls_number_reflns 3899
_refine_ls_number_restraints 0
_refine_ls_restrained_S_all 1.041
_refine_ls_R_factor_all 0.0487
_refine_ls_R_factor_gt 0.0429
_refine_ls_shift/su_max 0.001
_refine_ls_shift/su_mean 0.000
_refine_ls_structure_factor_coef Fsqd
_refine_ls_weighting_details 'calc w=1/[\s^2^(Fo^2^)+(0.0701P)^2^+0.4462P] where P=(Fo^2^+2Fc^2^)/3'
_refine_ls_weighting_scheme calc
_refine_ls_wR_factor_gt 0.1185
_refine_ls_wR_factor_ref 0.1239
_reflns_number_gt 3432
_reflns_number_total 3899
_reflns_threshold_expression >2sigma(I)
_cod_data_source_file jo5b02532_si_002.cif
_cod_data_source_block a
_cod_depositor_comments
;
The following automatic conversions were performed:

'_symmetry_cell_setting' value 'Monoclinic' changed to 'monoclinic'
according to
/usr/data/users/saulius/crontab/automatic-downloads/current/ACS/lib/dictionaries/cif_core.dic
dictionary named 'cif_core.dic' version 2.4.2 from 2011-04-26.

Automatic conversion script
Id: cif_fix_values 4268 2015-11-12 08:31:59Z antanas 
;
_cod_original_sg_symbol_H-M 'P 21/c'
_cod_database_code 4031916

loop_
_symmetry_equiv_pos_as_xyz
'x, y, z'
'-x, y+1/2, -z+1/2'
'-x, -y, -z'
'x, -y-1/2, z-1/2'

loop_
_atom_site_label
_atom_site_type_symbol
_atom_site_fract_x
_atom_site_fract_y
_atom_site_fract_z
_atom_site_U_iso_or_equiv
_atom_site_adp_type
_atom_site_occupancy
_atom_site_symmetry_multiplicity
_atom_site_calc_flag
_atom_site_refinement_flags
O1 O 0.60752(8) 0.34791(9) 0.78813(10) 0.0375(3) Uani 1 1 d .
N1 N 0.72865(7) 0.16009(8) 0.80580(7) 0.01591(18) Uani 1 1 d .
N2 N 0.93090(7) 0.02525(8) 0.78919(7) 0.01581(18) Uani 1 1 d .
C1 C 0.63719(10) -0.31174(13) 0.97803(12) 0.0307(3) Uani 1 1 d .
H1 H 0.6224 -0.3880 1.0267 0.037 Uiso 1 1 calc R
C2 C 0.69077(11) -0.33135(11) 0.87492(11) 0.0288(3) Uani 1 1 d .
H2 H 0.7135 -0.4209 0.8529 0.035 Uiso 1 1 calc R
C3 C 0.71154(9) -0.21981(10) 0.80311(10) 0.0215(2) Uani 1 1 d .
H3 H 0.7494 -0.2334 0.7326 0.026 Uiso 1 1 calc R
C4 C 0.67721(8) -0.08839(10) 0.83378(8) 0.0154(2) Uani 1 1 d .
C5 C 0.69453(8) 0.02847(9) 0.75103(8) 0.01507(19) Uani 1 1 d .
H5 H 0.7434 0.0022 0.6857 0.018 Uiso 1 1 calc R
C6 C 0.81769(8) 0.19871(9) 0.87626(8) 0.01434(19) Uani 1 1 d .
C7 C 0.92084(8) 0.13060(9) 0.86626(8) 0.01336(18) Uani 1 1 d .
C8 C 1.02742(9) -0.03424(10) 0.78075(9) 0.0185(2) Uani 1 1 d .
H8 H 1.0348 -0.1072 0.7269 0.022 Uiso 1 1 calc R
C9 C 1.12078(8) 0.00326(11) 0.84663(9) 0.0201(2) Uani 1 1 d .
H9 H 1.1885 -0.0431 0.8368 0.024 Uiso 1 1 calc R
C10 C 0.59001(8) 0.10592(10) 0.70841(9) 0.0195(2) Uani 1 1 d .
H10A H 0.5850 0.1170 0.6235 0.023 Uiso 1 1 calc R
H10B H 0.5207 0.0703 0.7406 0.023 Uiso 1 1 calc R
C11 C 0.63597(9) 0.23049(11) 0.77180(10) 0.0221(2) Uani 1 1 d .
C12 C 1.00964(8) 0.17619(10) 0.93661(8) 0.0156(2) Uani 1 1 d .
C13 C 0.99490(9) 0.28726(10) 1.01416(9) 0.0199(2) Uani 1 1 d .
H13 H 1.0543 0.3178 1.0610 0.024 Uiso 1 1 calc R
C14 C 0.89527(9) 0.35035(11) 1.02144(9) 0.0209(2) Uani 1 1 d .
H14 H 0.8861 0.4251 1.0732 0.025 Uiso 1 1 calc R
C15 C 0.80596(8) 0.30611(10) 0.95325(9) 0.0182(2) Uani 1 1 d .
H15 H 0.7371 0.3505 0.9603 0.022 Uiso 1 1 calc R
C16 C 1.11114(8) 0.10761(11) 0.92458(9) 0.0190(2) Uani 1 1 d .
H16 H 1.1723 0.1341 0.9706 0.023 Uiso 1 1 calc R
C17 C 0.62489(8) -0.06917(12) 0.93869(9) 0.0219(2) Uani 1 1 d .
H17 H 0.6027 0.0203 0.9613 0.026 Uiso 1 1 calc R
C18 C 0.60482(9) -0.18078(14) 1.01092(11) 0.0285(3) Uani 1 1 d .
H18 H 0.5690 -0.1673 1.0826 0.034 Uiso 1 1 calc R

loop_
_atom_site_aniso_label
_atom_site_aniso_U_11
_atom_site_aniso_U_22
_atom_site_aniso_U_33
_atom_site_aniso_U_23
_atom_site_aniso_U_13
_atom_site_aniso_U_12
O1 0.0297(5) 0.0162(4) 0.0662(7) -0.0062(4) -0.0202(4) 0.0076(3)
N1 0.0139(4) 0.0115(3) 0.0222(4) -0.0010(3) -0.0049(3) 0.0005(3)
N2 0.0168(4) 0.0145(4) 0.0162(4) -0.0002(3) -0.0018(3) 0.0010(3)
C1 0.0241(5) 0.0285(6) 0.0393(6) 0.0174(5) -0.0143(5) -0.0100(5)
C2 0.0360(6) 0.0142(4) 0.0360(6) 0.0033(4) -0.0171(5) -0.0042(4)
C3 0.0265(5) 0.0147(4) 0.0232(5) -0.0022(4) -0.0085(4) 0.0003(4)
C4 0.0121(4) 0.0145(4) 0.0197(4) 0.0011(3) -0.0046(3) -0.0011(3)
C5 0.0144(4) 0.0129(4) 0.0178(4) -0.0010(3) -0.0036(3) -0.0011(3)
C6 0.0139(4) 0.0126(4) 0.0165(4) 0.0005(3) -0.0013(3) -0.0015(3)
C7 0.0139(4) 0.0129(4) 0.0132(4) 0.0015(3) -0.0008(3) -0.0010(3)
C8 0.0194(5) 0.0178(4) 0.0183(4) -0.0001(3) -0.0002(4) 0.0031(4)
C9 0.0150(4) 0.0216(5) 0.0237(5) 0.0046(4) 0.0005(4) 0.0028(4)
C10 0.0166(4) 0.0167(4) 0.0251(5) 0.0016(4) -0.0073(4) 0.0005(3)
C11 0.0178(5) 0.0158(4) 0.0326(6) 0.0007(4) -0.0082(4) 0.0014(4)
C12 0.0151(4) 0.0160(4) 0.0155(4) 0.0025(3) -0.0028(3) -0.0030(3)
C13 0.0211(5) 0.0204(5) 0.0181(5) -0.0016(4) -0.0049(4) -0.0049(4)
C14 0.0256(5) 0.0177(4) 0.0194(4) -0.0047(4) -0.0014(4) -0.0027(4)
C15 0.0180(5) 0.0164(4) 0.0201(5) -0.0022(3) 0.0010(4) 0.0005(3)
C16 0.0148(4) 0.0212(5) 0.0208(5) 0.0050(4) -0.0039(4) -0.0025(4)
C17 0.0156(4) 0.0249(5) 0.0251(5) 0.0045(4) -0.0002(4) 0.0049(4)
C18 0.0160(5) 0.0407(7) 0.0288(6) 0.0143(5) -0.0006(4) 0.0015(4)

loop_
_atom_type_symbol
_atom_type_description
_atom_type_scat_dispersion_real
_atom_type_scat_dispersion_imag
_atom_type_scat_source
C C 0.0033 0.0016 'International Tables Vol C Tables 4.2.6.8 and 6.1.1.4'
H H 0.0000 0.0000 'International Tables Vol C Tables 4.2.6.8 and 6.1.1.4'
N N 0.0061 0.0033 'International Tables Vol C Tables 4.2.6.8 and 6.1.1.4'
O O 0.0106 0.0060 'International Tables Vol C Tables 4.2.6.8 and 6.1.1.4'

loop_
_geom_angle_atom_site_label_1
_geom_angle_atom_site_label_2
_geom_angle_atom_site_label_3
_geom_angle
C11 N1 C6 131.51(8)
C11 N1 C5 94.58(7)
C6 N1 C5 133.68(8)
C8 N2 C7 117.62(8)
C2 C1 C18 120.15(10)
C2 C1 H1 119.9
C18 C1 H1 119.9
C1 C2 C3 119.90(11)
C1 C2 H2 120.0
C3 C2 H2 120.0
C2 C3 C4 120.53(11)
C2 C3 H3 119.7
C4 C3 H3 119.7
C17 C4 C3 119.18(10)
C17 C4 C5 121.52(9)
C3 C4 C5 119.27(9)
N1 C5 C4 114.88(8)
N1 C5 C10 86.81(7)
C4 C5 C10 116.68(8)
N1 C5 H5 112.1
C4 C5 H5 112.1
C10 C5 H5 112.1
C15 C6 N1 119.55(9)
C15 C6 C7 119.93(9)
N1 C6 C7 120.49(8)
N2 C7 C12 122.45(9)
N2 C7 C6 119.02(8)
C12 C7 C6 118.52(8)
N2 C8 C9 124.35(9)
N2 C8 H8 117.8
C9 C8 H8 117.8
C16 C9 C8 118.40(9)
C16 C9 H9 120.8
C8 C9 H9 120.8
C11 C10 C5 86.26(7)
C11 C10 H10A 114.3
C5 C10 H10A 114.3
C11 C10 H10B 114.3
C5 C10 H10B 114.3
H10A C10 H10B 111.4
O1 C11 N1 131.41(10)
O1 C11 C10 136.27(10)
N1 C11 C10 92.32(8)
C16 C12 C13 122.50(9)
C16 C12 C7 117.44(9)
C13 C12 C7 120.05(9)
C14 C13 C12 119.96(9)
C14 C13 H13 120.0
C12 C13 H13 120.0
C13 C14 C15 120.93(9)
C13 C14 H14 119.5
C15 C14 H14 119.5
C6 C15 C14 120.60(9)
C6 C15 H15 119.7
C14 C15 H15 119.7
C9 C16 C12 119.74(9)
C9 C16 H16 120.1
C12 C16 H16 120.1
C4 C17 C18 120.22(11)
C4 C17 H17 119.9
C18 C17 H17 119.9
C1 C18 C17 119.98(11)
C1 C18 H18 120.0
C17 C18 H18 120.0

loop_
_geom_bond_atom_site_label_1
_geom_bond_atom_site_label_2
_geom_bond_distance
O1 C11 1.2103(13)
N1 C11 1.3782(13)
N1 C6 1.4058(12)
N1 C5 1.4881(12)
N2 C8 1.3177(13)
N2 C7 1.3656(12)
C1 C2 1.379(2)
C1 C18 1.389(2)
C1 H1 0.9500
C2 C3 1.3922(15)
C2 H2 0.9500
C3 C4 1.3934(14)
C3 H3 0.9500
C4 C17 1.3890(15)
C4 C5 1.5034(13)
C5 C10 1.5595(13)
C5 H5 1.0000
C6 C15 1.3822(13)
C6 C7 1.4290(13)
C7 C12 1.4226(13)
C8 C9 1.4149(14)
C8 H8 0.9500
C9 C16 1.3647(15)
C9 H9 0.9500
C10 C11 1.5228(15)
C10 H10A 0.9900
C10 H10B 0.9900
C12 C16 1.4158(14)
C12 C13 1.4178(14)
C13 C14 1.3661(15)
C13 H13 0.9500
C14 C15 1.4092(14)
C14 H14 0.9500
C15 H15 0.9500
C16 H16 0.9500
C17 C18 1.3940(15)
C17 H17 0.9500
C18 H18 0.9500

loop_
_geom_torsion_atom_site_label_1
_geom_torsion_atom_site_label_2
_geom_torsion_atom_site_label_3
_geom_torsion_atom_site_label_4
_geom_torsion
C18 C1 C2 C3 -0.62(17)
C1 C2 C3 C4 -0.91(16)
C2 C3 C4 C17 1.95(15)
C2 C3 C4 C5 -176.17(9)
C11 N1 C5 C4 -116.67(9)
C6 N1 C5 C4 58.18(14)
C11 N1 C5 C10 1.36(8)
C6 N1 C5 C10 176.20(11)
C17 C4 C5 N1 41.49(12)
C3 C4 C5 N1 -140.43(9)
C17 C4 C5 C10 -57.97(12)
C3 C4 C5 C10 120.11(10)
C11 N1 C6 C15 21.08(16)
C5 N1 C6 C15 -152.06(10)
C11 N1 C6 C7 -157.00(11)
C5 N1 C6 C7 29.86(16)
C8 N2 C7 C12 -0.40(14)
C8 N2 C7 C6 179.05(9)
C15 C6 C7 N2 -179.62(9)
N1 C6 C7 N2 -1.54(13)
C15 C6 C7 C12 -0.14(14)
N1 C6 C7 C12 177.93(8)
C7 N2 C8 C9 0.41(15)
N2 C8 C9 C16 0.17(16)
N1 C5 C10 C11 -1.23(8)
C4 C5 C10 C11 115.10(9)
C6 N1 C11 O1 4.3(2)
C5 N1 C11 O1 179.33(15)
C6 N1 C11 C10 -176.41(10)
C5 N1 C11 C10 -1.39(8)
C5 C10 C11 O1 -179.46(16)
C5 C10 C11 N1 1.32(8)
N2 C7 C12 C16 -0.16(14)
C6 C7 C12 C16 -179.62(8)
N2 C7 C12 C13 179.20(9)
C6 C7 C12 C13 -0.25(14)
C16 C12 C13 C14 179.45(10)
C7 C12 C13 C14 0.12(15)
C12 C13 C14 C15 0.41(16)
N1 C6 C15 C14 -177.42(9)
C7 C6 C15 C14 0.67(15)
C13 C14 C15 C6 -0.81(16)
C8 C9 C16 C12 -0.75(15)
C13 C12 C16 C9 -178.60(9)
C7 C12 C16 C9 0.74(14)
C3 C4 C17 C18 -1.49(15)
C5 C4 C17 C18 176.59(9)
C2 C1 C18 C17 1.08(17)
C4 C17 C18 C1 -0.01(16)
